data_4072654
loop_
_publ_author_name
'Baber, R. Angharad'
'Haddow, Mairi F.'
'Middleton, Ann J.'
'Orpen, A. Guy'
'Pringle, Paul G.'
'Haynes, Anthony'
'Williams, Gary L.'
'Papp, Rainer'

_publ_section_title
;
 Ligand Stereoelectronic Effects in Complexes of Phospholanes,
 Phosphinanes, and Phosphepanes and Their Implications for
 Hydroformylation Catalysis
;
_journal_issue 3
_journal_name_full Organometallics
_journal_page_first 713
_journal_paper_doi 10.1021/om060912v
_journal_volume 26
_journal_year 2007
_chemical_formula_sum 'C21 H26 Cl O P2 Rh'
_chemical_formula_weight 494.72
_chemical_name_systematic
; 
 ? 
;
_space_group_IT_number 60
_symmetry_cell_setting orthorhombic
_symmetry_space_group_name_Hall '-P 2n 2ab'
_symmetry_space_group_name_H-M 'P b c n'
_atom_sites_solution_hydrogens geom
_atom_sites_solution_primary direct
_atom_sites_solution_secondary difmap
_audit_creation_method SHELXL-97
_cell_angle_alpha 90.00
_cell_angle_beta 90.00
_cell_angle_gamma 90.00
_cell_formula_units_Z 4
_cell_length_a 9.8155(11)
_cell_length_b 17.606(2)
_cell_length_c 12.2382(14)
_cell_measurement_temperature 173(2)
_cell_volume 2114.9(4)
_computing_cell_refinement 'Bruker SMART'
_computing_data_collection 'Bruker SMART'
_computing_data_reduction 'Bruker SHELXTL'
_computing_molecular_graphics 'Bruker SHELXTL'
_computing_publication_material 'Bruker SHELXTL'
_computing_structure_refinement 'SHELXL-97 (Sheldrick, 1997)'
_computing_structure_solution 'SHELXS-97 (Sheldrick, 1990)'
_diffrn_ambient_temperature 173(2)
_diffrn_detector_area_resol_mean 8.2
_diffrn_measured_fraction_theta_full 1.000
_diffrn_measured_fraction_theta_max 1.000
_diffrn_measurement_device_type 'CCD area detector'
_diffrn_measurement_method 'omega scans'
_diffrn_radiation_monochromator graphite
_diffrn_radiation_source 'fine-focus sealed tube'
_diffrn_radiation_type MoK\a
_diffrn_radiation_wavelength 0.71073
_diffrn_reflns_av_R_equivalents 0.0640
_diffrn_reflns_av_sigmaI/netI 0.0321
_diffrn_reflns_limit_h_max 12
_diffrn_reflns_limit_h_min -11
_diffrn_reflns_limit_k_max 22
_diffrn_reflns_limit_k_min -17
_diffrn_reflns_limit_l_max 13
_diffrn_reflns_limit_l_min -15
_diffrn_reflns_number 12764
_diffrn_reflns_theta_full 27.50
_diffrn_reflns_theta_max 27.50
_diffrn_reflns_theta_min 2.31
_diffrn_standards_decay_% 0
_diffrn_standards_number 0
_exptl_absorpt_coefficient_mu 1.093
_exptl_absorpt_correction_type none
_exptl_crystal_colour yellow
_exptl_crystal_density_diffrn 1.554
_exptl_crystal_density_method 'not measured'
_exptl_crystal_description prism
_exptl_crystal_F_000 1008
_exptl_crystal_size_max 0.3
_exptl_crystal_size_mid 0.1
_exptl_crystal_size_min 0.1
_refine_diff_density_max 0.394
_refine_diff_density_min -0.518
_refine_diff_density_rms 0.075
_refine_ls_extinction_method none
_refine_ls_goodness_of_fit_ref 0.665
_refine_ls_hydrogen_treatment constr
_refine_ls_matrix_type full
_refine_ls_number_parameters 120
_refine_ls_number_reflns 2439
_refine_ls_number_restraints 0
_refine_ls_restrained_S_all 0.665
_refine_ls_R_factor_all 0.0377
_refine_ls_R_factor_gt 0.0273
_refine_ls_shift/su_max 0.037
_refine_ls_shift/su_mean 0.005
_refine_ls_structure_factor_coef Fsqd
_refine_ls_weighting_details 'calc w=1/[\s^2^(Fo^2^)+(0.0718P)^2^+4.5135P] where P=(Fo^2^+2Fc^2^)/3'
_refine_ls_weighting_scheme calc
_refine_ls_wR_factor_gt 0.0754
_refine_ls_wR_factor_ref 0.0868
_reflns_number_gt 1946
_reflns_number_total 2439
_reflns_threshold_expression >2sigma(I)
_cod_data_source_file om060912vsi20061106_014644.cif
_cod_data_source_block 5a5_tisroc
_cod_depositor_comments
;
The following automatic conversions were performed:

'_symmetry_cell_setting' value 'Orthorhombic' changed to
'orthorhombic' according to
/home/saulius/struct/CIF-dictionaries/cif_core.dic dictionary named
'cif_core.dic' version 2.4.1 from 2010-06-29.

Automatic conversion script
Id: cif_fix_values 1715 2011-07-08 13:25:40Z adriana 
;
_cod_original_cell_volume 2115.0(4)
_cod_original_sg_symbol_H-M Pbcn
_cod_database_code 4072654

loop_
_symmetry_equiv_pos_as_xyz
'x, y, z'
'-x+1/2, -y+1/2, z+1/2'
'-x, y, -z+1/2'
'x+1/2, -y+1/2, -z'
'-x, -y, -z'
'x-1/2, y-1/2, -z-1/2'
'x, -y, z-1/2'
'-x-1/2, y-1/2, z'

loop_
_atom_site_label
_atom_site_type_symbol
_atom_site_fract_x
_atom_site_fract_y
_atom_site_fract_z
_atom_site_U_iso_or_equiv
_atom_site_adp_type
_atom_site_occupancy
_atom_site_symmetry_multiplicity
_atom_site_calc_flag
_atom_site_refinement_flags
Rh1 Rh 0.0000 0.467889(13) 0.2500 0.02404(10) Uani 1 2 d S
P1 P 0.18654(6) 0.47570(3) 0.13503(5) 0.02570(14) Uani 1 1 d .
Cl2 Cl 0.0000 0.60236(5) 0.2500 0.03300(19) Uani 1 2 d S
O1 O 0.0000 0.29987(16) 0.2500 0.0489(7) Uani 1 2 d S
C1 C 0.2337(2) 0.36267(14) -0.0235(2) 0.0351(5) Uani 1 1 d .
H1 H 0.1726 0.3903 -0.0687 0.042 Uiso 1 1 calc R
C2 C 0.2618(2) 0.38861(13) 0.08131(18) 0.0292(5) Uani 1 1 d .
C3 C 0.3484(3) 0.34516(15) 0.1473(2) 0.0420(6) Uani 1 1 d .
H3 H 0.3666 0.3608 0.2202 0.050 Uiso 1 1 calc R
C4 C 0.4078(3) 0.27957(16) 0.1070(2) 0.0490(7) Uani 1 1 d .
H4 H 0.4670 0.2507 0.1523 0.059 Uiso 1 1 calc R
C5 C 0.3819(3) 0.25565(15) 0.0016(2) 0.0457(6) Uani 1 1 d .
H5 H 0.4245 0.2112 -0.0261 0.055 Uiso 1 1 calc R
C6 C 0.2941(3) 0.29672(15) -0.0631(2) 0.0429(6) Uani 1 1 d .
H6 H 0.2745 0.2799 -0.1352 0.051 Uiso 1 1 calc R
C8 C 0.0000 0.3646(2) 0.2500 0.0317(7) Uani 1 2 d S
C9 C 0.3341(2) 0.52773(14) 0.1925(2) 0.0375(6) Uani 1 1 d .
H9A H 0.3128 0.5464 0.2669 0.045 Uiso 1 1 calc R
H9B H 0.4147 0.4941 0.1967 0.045 Uiso 1 1 calc R
C10 C 0.3621(3) 0.59464(17) 0.1155(3) 0.0504(7) Uani 1 1 d .
H10A H 0.3125 0.6403 0.1409 0.060 Uiso 1 1 calc R
H10B H 0.4607 0.6064 0.1145 0.060 Uiso 1 1 calc R
C11 C 0.3141(3) 0.57251(16) 0.0012(2) 0.0439(6) Uani 1 1 d .
H11A H 0.3105 0.6177 -0.0468 0.053 Uiso 1 1 calc R
H11B H 0.3768 0.5348 -0.0315 0.053 Uiso 1 1 calc R
C12 C 0.1719(2) 0.53841(13) 0.0154(2) 0.0326(5) Uani 1 1 d .
H12A H 0.1450 0.5092 -0.0503 0.039 Uiso 1 1 calc R
H12B H 0.1035 0.5788 0.0285 0.039 Uiso 1 1 calc R

loop_
_atom_site_aniso_label
_atom_site_aniso_U_11
_atom_site_aniso_U_22
_atom_site_aniso_U_33
_atom_site_aniso_U_23
_atom_site_aniso_U_13
_atom_site_aniso_U_12
Rh1 0.02242(15) 0.02982(17) 0.01989(15) 0.000 -0.00303(8) 0.000
P1 0.0213(3) 0.0338(3) 0.0220(3) 0.0021(2) -0.0036(2) 0.0004(2)
Cl2 0.0360(4) 0.0303(4) 0.0327(4) 0.000 -0.0024(3) 0.000
O1 0.0654(19) 0.0340(14) 0.0472(17) 0.000 0.0027(12) 0.000
C1 0.0325(12) 0.0396(13) 0.0332(12) -0.0001(10) -0.0008(10) 0.0002(10)
C2 0.0244(10) 0.0348(11) 0.0286(11) 0.0020(9) 0.0026(9) 0.0002(8)
C3 0.0494(15) 0.0442(14) 0.0325(13) 0.0056(11) -0.0029(11) 0.0096(12)
C4 0.0582(18) 0.0418(14) 0.0470(16) 0.0119(12) 0.0023(13) 0.0153(13)
C5 0.0540(16) 0.0310(13) 0.0521(16) 0.0004(11) 0.0139(13) 0.0057(11)
C6 0.0481(15) 0.0421(13) 0.0385(14) -0.0070(11) 0.0061(12) -0.0058(12)
C8 0.0339(17) 0.0377(19) 0.0236(16) 0.000 -0.0008(12) 0.000
C9 0.0252(11) 0.0478(15) 0.0394(14) -0.0039(10) -0.0085(10) -0.0023(9)
C10 0.0374(14) 0.0479(15) 0.0657(19) 0.0070(14) -0.0044(13) -0.0142(12)
C11 0.0364(13) 0.0496(16) 0.0457(16) 0.0135(12) 0.0085(11) -0.0021(11)
C12 0.0307(12) 0.0394(13) 0.0277(11) 0.0070(9) -0.0008(9) 0.0028(9)

loop_
_atom_type_symbol
_atom_type_description
_atom_type_scat_dispersion_real
_atom_type_scat_dispersion_imag
_atom_type_scat_source
C C 0.0033 0.0016 'International Tables Vol C Tables 4.2.6.8 and 6.1.1.4'
H H 0.0000 0.0000 'International Tables Vol C Tables 4.2.6.8 and 6.1.1.4'
O O 0.0106 0.0060 'International Tables Vol C Tables 4.2.6.8 and 6.1.1.4'
P P 0.1023 0.0942 'International Tables Vol C Tables 4.2.6.8 and 6.1.1.4'
Rh Rh -1.1178 0.9187 'International Tables Vol C Tables 4.2.6.8 and 6.1.1.4'
Cl Cl 0.1484 0.1585 'International Tables Vol C Tables 4.2.6.8 and 6.1.1.4'

loop_
_geom_angle_atom_site_label_1
_geom_angle_atom_site_label_2
_geom_angle_atom_site_label_3
_geom_angle
_geom_angle_site_symmetry_1
_geom_angle_site_symmetry_3
_geom_angle_publ_flag
C8 Rh1 P1 93.408(15) . . ?
C8 Rh1 P1 93.409(15) . 3 ?
P1 Rh1 P1 173.18(3) . 3 ?
C8 Rh1 Cl2 180.0 . . ?
P1 Rh1 Cl2 86.592(15) . . ?
P1 Rh1 Cl2 86.591(15) 3 . ?
C2 P1 C12 104.44(11) . . yes
C2 P1 C9 103.65(11) . . yes
C12 P1 C9 93.82(11) . . yes
C2 P1 Rh1 119.31(7) . . ?
C12 P1 Rh1 117.25(8) . . ?
C9 P1 Rh1 114.65(9) . . ?
C2 C1 C6 120.8(2) . . ?
C2 C1 H1 119.6 . . ?
C6 C1 H1 119.6 . . ?
C1 C2 C3 118.3(2) . . ?
C1 C2 P1 121.92(18) . . ?
C3 C2 P1 119.81(19) . . ?
C4 C3 C2 120.4(3) . . ?
C4 C3 H3 119.8 . . ?
C2 C3 H3 119.8 . . ?
C5 C4 C3 120.7(3) . . ?
C5 C4 H4 119.7 . . ?
C3 C4 H4 119.7 . . ?
C6 C5 C4 119.5(2) . . ?
C6 C5 H5 120.3 . . ?
C4 C5 H5 120.2 . . ?
C5 C6 C1 120.4(3) . . ?
C5 C6 H6 119.8 . . ?
C1 C6 H6 119.8 . . ?
O1 C8 Rh1 180.0 . . ?
C10 C9 P1 106.64(18) . . ?
C10 C9 H9A 110.4 . . ?
P1 C9 H9A 110.4 . . ?
C10 C9 H9B 110.4 . . ?
P1 C9 H9B 110.4 . . ?
H9A C9 H9B 108.6 . . ?
C11 C10 C9 108.2(2) . . ?
C11 C10 H10A 110.1 . . ?
C9 C10 H10A 110.1 . . ?
C11 C10 H10B 110.1 . . ?
C9 C10 H10B 110.1 . . ?
H10A C10 H10B 108.4 . . ?
C12 C11 C10 106.1(2) . . ?
C12 C11 H11A 110.5 . . ?
C10 C11 H11A 110.5 . . ?
C12 C11 H11B 110.5 . . ?
C10 C11 H11B 110.5 . . ?
H11A C11 H11B 108.7 . . ?
C11 C12 P1 104.75(17) . . ?
C11 C12 H12A 110.8 . . ?
P1 C12 H12A 110.8 . . ?
C11 C12 H12B 110.8 . . ?
P1 C12 H12B 110.8 . . ?
H12A C12 H12B 108.9 . . ?

loop_
_geom_bond_atom_site_label_1
_geom_bond_atom_site_label_2
_geom_bond_distance
_geom_bond_site_symmetry_2
_geom_bond_publ_flag
Rh1 C8 1.819(4) . yes
Rh1 P1 2.3133(6) . yes
Rh1 P1 2.3133(6) 3 ?
Rh1 Cl2 2.3675(10) . yes
P1 C2 1.824(2) . yes
P1 C12 1.839(2) . yes
P1 C9 1.852(2) . yes
O1 C8 1.140(4) . ?
C1 C2 1.390(3) . ?
C1 C6 1.390(3) . ?
C1 H1 0.9500 . ?
C2 C3 1.400(3) . ?
C3 C4 1.385(4) . ?
C3 H3 0.9500 . ?
C4 C5 1.380(4) . ?
C4 H4 0.9500 . ?
C5 C6 1.376(4) . ?
C5 H5 0.9500 . ?
C6 H6 0.9500 . ?
C9 C10 1.534(4) . ?
C9 H9A 0.9900 . ?
C9 H9B 0.9900 . ?
C10 C11 1.526(4) . ?
C10 H10A 0.9900 . ?
C10 H10B 0.9900 . ?
C11 C12 1.529(3) . ?
C11 H11A 0.9900 . ?
C11 H11B 0.9900 . ?
C12 H12A 0.9900 . ?
C12 H12B 0.9900 . ?

loop_
_geom_torsion_atom_site_label_1
_geom_torsion_atom_site_label_2
_geom_torsion_atom_site_label_3
_geom_torsion_atom_site_label_4
_geom_torsion
C8 Rh1 P1 C2 2.57(9)
C8 Rh1 P1 C12 130.23(9)
C8 Rh1 P1 C9 -121.18(9)
C6 C1 C2 C3 -2.3(4)
C6 C1 C2 P1 179.01(19)
C12 P1 C2 C1 -33.5(2)
C9 P1 C2 C1 -131.2(2)
Rh1 P1 C2 C1 99.84(19)
C12 P1 C2 C3 147.7(2)
C9 P1 C2 C3 50.1(2)
Rh1 P1 C2 C3 -78.9(2)
C1 C2 C3 C4 2.2(4)
P1 C2 C3 C4 -179.0(2)
C2 C3 C4 C5 -0.5(4)
C3 C4 C5 C6 -1.3(4)
C4 C5 C6 C1 1.3(4)
C2 C1 C6 C5 0.5(4)
C2 P1 C9 C10 107.76(19)
C12 P1 C9 C10 1.9(2)
Rh1 P1 C9 C10 -120.49(18)
P1 C9 C10 C11 -27.9(3)
C9 C10 C11 C12 47.1(3)
C10 C11 C12 P1 -43.8(2)
C2 P1 C12 C11 -81.16(18)
C9 P1 C12 C11 24.00(18)
Rh1 P1 C12 C11 144.30(14)
